data_7052443
loop_
_publ_author_name
'Veith, Michael'
'Ehses, Markus'
'Huch, Volker'

_publ_section_title
;
 Synthesis, solid-state molecular structure and solution dynamics of
 new alkoxy stannylene-transition metal complexes
;
_journal_issue 1
_journal_name_full 'New Journal of Chemistry'
_journal_page_first 154
_journal_paper_doi 10.1039/b414662j
_journal_volume 29
_journal_year 2005
_chemical_formula_sum 'C26 H36 Cr2 O14 Sn2'
_chemical_formula_weight 913.93
_chemical_name_systematic
;
?
;
_space_group_IT_number 11
_symmetry_cell_setting monoclinic
_symmetry_space_group_name_Hall '-P 2yb'
_symmetry_space_group_name_H-M 'P 1 21/m 1'
_atom_sites_solution_hydrogens geom
_atom_sites_solution_primary direct
_atom_sites_solution_secondary difmap
_audit_creation_method SHELXL-97
_cell_angle_alpha 90.00
_cell_angle_beta 95.24(3)
_cell_angle_gamma 90.00
_cell_formula_units_Z 2
_cell_length_a 12.599(3)
_cell_length_b 11.177(2)
_cell_length_c 13.217(3)
_cell_measurement_temperature 293(2)
_cell_volume 1853.4(7)
_computing_cell_refinement 'STADI4 (Stoe, 1996)'
_computing_data_collection 'STADI4 (Stoe, 1996)'
_computing_data_reduction 'X-RED  (Stoe, 1996)'
_computing_structure_refinement 'SHELXL-97 (Sheldrick, 1997)'
_computing_structure_solution 'SHELXS-97 (Sheldrick, 1990)'
_diffrn_ambient_temperature 293(2)
_diffrn_measured_fraction_theta_full 0.995
_diffrn_measured_fraction_theta_max 0.995
_diffrn_measurement_device_type 'Stoe AED2'
_diffrn_radiation_monochromator graphite
_diffrn_radiation_source 'fine-focus sealed tube'
_diffrn_radiation_type MoK\a
_diffrn_radiation_wavelength 0.71073
_diffrn_reflns_av_R_equivalents 0.0000
_diffrn_reflns_av_sigmaI/netI 0.0126
_diffrn_reflns_limit_h_max 14
_diffrn_reflns_limit_h_min -14
_diffrn_reflns_limit_k_max 13
_diffrn_reflns_limit_k_min 0
_diffrn_reflns_limit_l_max 15
_diffrn_reflns_limit_l_min 0
_diffrn_reflns_number 3460
_diffrn_reflns_theta_full 25.09
_diffrn_reflns_theta_max 25.09
_diffrn_reflns_theta_min 1.62
_diffrn_standards_decay_% 4.0
_diffrn_standards_interval_time 60
_diffrn_standards_number 3
_exptl_absorpt_coefficient_mu 1.959
_exptl_absorpt_correction_T_max 0.9964
_exptl_absorpt_correction_T_min 0.8044
_exptl_absorpt_correction_type empirical
_exptl_crystal_density_diffrn 1.638
_exptl_crystal_density_method 'not measured'
_exptl_crystal_F_000 904
_refine_diff_density_max 1.243
_refine_diff_density_min -1.016
_refine_diff_density_rms 0.102
_refine_ls_extinction_method none
_refine_ls_goodness_of_fit_ref 1.097
_refine_ls_hydrogen_treatment mixed
_refine_ls_matrix_type full
_refine_ls_number_parameters 226
_refine_ls_number_reflns 3460
_refine_ls_number_restraints 0
_refine_ls_restrained_S_all 1.097
_refine_ls_R_factor_all 0.0365
_refine_ls_R_factor_gt 0.0331
_refine_ls_shift/su_max 0.159
_refine_ls_shift/su_mean 0.007
_refine_ls_structure_factor_coef Fsqd
_refine_ls_weighting_details 'calc w=1/[\s^2^(Fo^2^)+(0.0435P)^2^+3.2498P] where P=(Fo^2^+2Fc^2^)/3'
_refine_ls_weighting_scheme calc
_refine_ls_wR_factor_gt 0.0839
_refine_ls_wR_factor_ref 0.0868
_reflns_number_gt 3204
_reflns_number_total 3460
_reflns_threshold_expression >2sigma(I)
_cod_data_source_file b414662j.txt
_cod_data_source_block comp_3b
_cod_depositor_comments
;
The following automatic conversions were performed:
'_symmetry_cell_setting' value 'Monoclinic' changed to 'monoclinic'
according to '/home/saulius/struct/CIF-dictionaries/cif_core.dic'
dictionary named 'cif_core.dic' version 2.4.1 from 2010-06-29.

Automatic conversion script
Id: cif_fix_enum 1527 2010-12-29 10:47:43Z saulius 
;
_cod_original_sg_symbol_H-M P2(1)/m
_cod_database_code 7052443

loop_
_symmetry_equiv_pos_as_xyz
'x, y, z'
'-x, y+1/2, -z'
'-x, -y, -z'
'x, -y-1/2, z'

loop_
_atom_site_label
_atom_site_type_symbol
_atom_site_fract_x
_atom_site_fract_y
_atom_site_fract_z
_atom_site_U_iso_or_equiv
_atom_site_adp_type
_atom_site_occupancy
_atom_site_symmetry_multiplicity
_atom_site_calc_flag
_atom_site_refinement_flags
_atom_site_disorder_assembly
_atom_site_disorder_group
Sn1 Sn 0.72178(3) 0.2500 0.85208(2) 0.03347(12) Uani 1 2 d S . .
Sn2 Sn 0.78460(3) 0.2500 0.61122(3) 0.03604(12) Uani 1 2 d S . .
Cr1 Cr 0.87414(7) 0.2500 0.99741(6) 0.0392(2) Uani 1 2 d S . .
Cr2 Cr 0.68931(8) 0.2500 0.42635(7) 0.0540(3) Uani 1 2 d S . .
O1 O 0.7380(2) 0.1369(2) 0.72701(18) 0.0382(6) Uani 1 1 d . . .
O2 O 0.5658(3) 0.2500 0.8259(3) 0.0530(11) Uani 1 2 d S . .
O3 O 0.9312(3) 0.2500 0.6758(3) 0.0522(10) Uani 1 2 d S . .
C1 C 0.7120(4) 0.0093(4) 0.7199(3) 0.0495(10) Uani 1 1 d . . .
C2 C 0.7109(5) -0.0400(4) 0.8261(4) 0.0657(13) Uani 1 1 d . . .
H2A H 0.6558 -0.0013 0.8597 0.099 Uiso 1 1 calc R . .
H2B H 0.7787 -0.0255 0.8634 0.099 Uiso 1 1 calc R . .
H2C H 0.6976 -0.1245 0.8228 0.099 Uiso 1 1 calc R . .
C3 C 0.6015(4) -0.0025(5) 0.6634(4) 0.0729(15) Uani 1 1 d . . .
H3A H 0.6024 0.0300 0.5963 0.109 Uiso 1 1 calc R . .
H3B H 0.5508 0.0406 0.6994 0.109 Uiso 1 1 calc R . .
H3C H 0.5818 -0.0854 0.6590 0.109 Uiso 1 1 calc R . .
C4 C 0.7987(5) -0.0507(4) 0.6658(4) 0.0700(14) Uani 1 1 d . . .
H4A H 0.7989 -0.0183 0.5985 0.105 Uiso 1 1 calc R . .
H4B H 0.7855 -0.1352 0.6616 0.105 Uiso 1 1 calc R . .
H4C H 0.8667 -0.0366 0.7029 0.105 Uiso 1 1 calc R . .
C5 C 0.4807(5) 0.2500 0.8894(5) 0.0572(16) Uani 1 2 d S . .
C6 C 0.3899(9) 0.2500 0.8354(11) 0.39(3) Uani 1 2 d S . .
H6A H 0.3885 0.3134 0.7863 0.592 Uiso 0.50 1 calc PR . .
H6B H 0.3337 0.2619 0.8788 0.592 Uiso 0.50 1 calc PR . .
H6C H 0.3799 0.1747 0.8009 0.592 Uiso 0.50 1 calc PR . .
C7 C 1.1181(6) 0.2500 0.7171(7) 0.102(4) Uani 1 2 d S . .
H7A H 1.1130 0.3211 0.7571 0.153 Uiso 0.50 1 calc PR . .
H7B H 1.1861 0.2479 0.6899 0.153 Uiso 1 2 calc SR . .
H7C H 1.1108 0.1809 0.7591 0.153 Uiso 0.50 1 calc PR . .
C8 C 0.4927(10) 0.1535(13) 0.9614(10) 0.279(10) Uani 1 1 d . . .
H8A H 0.5620 0.1578 0.9982 0.418 Uiso 1 1 calc R . .
H8B H 0.4853 0.0785 0.9261 0.418 Uiso 1 1 calc R . .
H8C H 0.4389 0.1597 1.0081 0.418 Uiso 1 1 calc R . .
C9 C 1.0305(5) 0.2500 0.6310(5) 0.0544(16) Uani 1 2 d S . .
C10 C 1.0364(5) 0.1410(8) 0.5661(6) 0.118(3) Uani 1 1 d . . .
H10A H 1.0336 0.0708 0.6075 0.177 Uiso 1 1 calc R . .
H10B H 1.1019 0.1418 0.5344 0.177 Uiso 1 1 calc R . .
H10C H 0.9773 0.1407 0.5148 0.177 Uiso 1 1 calc R . .
O4 O 1.0622(4) 0.2500 1.1541(4) 0.0839(17) Uani 1 2 d S . .
O5 O 0.9888(3) 0.0588(3) 0.8865(3) 0.0773(11) Uani 1 1 d . . .
O6 O 0.7674(4) 0.0618(5) 1.1179(3) 0.1007(15) Uani 1 1 d . . .
O7 O 0.4770(4) 0.2500 0.5182(5) 0.0790(16) Uani 1 2 d S . .
O8 O 0.6871(4) -0.0203(5) 0.4047(4) 0.1063(16) Uani 1 1 d . . .
O9 O 0.8942(6) 0.2500 0.3231(5) 0.165(5) Uani 1 2 d S . .
O10 O 0.5640(6) 0.2500 0.2229(4) 0.121(3) Uani 1 2 d S . .
C11 C 0.9898(5) 0.2500 1.0955(5) 0.0556(16) Uani 1 2 d S . .
C12 C 0.9439(3) 0.1310(4) 0.9261(3) 0.0511(10) Uani 1 1 d . . .
C13 C 0.8062(4) 0.1319(5) 1.0707(4) 0.0590(12) Uani 1 1 d . . .
C14 C 0.6128(6) 0.2500 0.3000(6) 0.082(3) Uani 1 2 d S . .
C15 C 0.6898(4) 0.0806(6) 0.4169(4) 0.0727(15) Uani 1 1 d . . .
C16 C 0.8181(7) 0.2500 0.3641(6) 0.097(3) Uani 1 2 d S . .
C17 C 0.5575(6) 0.2500 0.4868(5) 0.0544(16) Uani 1 2 d S . .

loop_
_atom_site_aniso_label
_atom_site_aniso_U_11
_atom_site_aniso_U_22
_atom_site_aniso_U_33
_atom_site_aniso_U_23
_atom_site_aniso_U_13
_atom_site_aniso_U_12
Sn1 0.0381(2) 0.0322(2) 0.02918(19) 0.000 -0.00199(14) 0.000
Sn2 0.0369(2) 0.0411(2) 0.0296(2) 0.000 0.00026(14) 0.000
Cr1 0.0432(5) 0.0401(5) 0.0326(4) 0.000 -0.0054(4) 0.000
Cr2 0.0498(6) 0.0803(8) 0.0308(5) 0.000 -0.0032(4) 0.000
O1 0.0499(15) 0.0292(13) 0.0356(13) -0.0046(10) 0.0041(11) -0.0047(11)
O2 0.036(2) 0.082(3) 0.040(2) 0.000 0.0024(17) 0.000
O3 0.034(2) 0.075(3) 0.047(2) 0.000 0.0010(17) 0.000
C1 0.066(3) 0.031(2) 0.052(2) -0.0066(18) 0.006(2) -0.0081(19)
C2 0.099(4) 0.035(2) 0.063(3) 0.005(2) 0.014(3) -0.012(2)
C3 0.077(3) 0.065(3) 0.075(3) -0.011(3) -0.003(3) -0.029(3)
C4 0.102(4) 0.042(3) 0.068(3) -0.007(2) 0.015(3) 0.017(3)
C5 0.046(3) 0.074(5) 0.054(4) 0.000 0.018(3) 0.000
C6 0.051(6) 1.03(8) 0.110(11) 0.000 0.028(7) 0.000
C7 0.043(4) 0.176(11) 0.088(6) 0.000 0.002(4) 0.000
C8 0.229(12) 0.34(2) 0.296(17) 0.197(15) 0.201(13) 0.117(13)
C9 0.037(3) 0.076(5) 0.051(4) 0.000 0.009(3) 0.000
C10 0.073(4) 0.149(7) 0.132(6) -0.058(6) 0.012(4) 0.025(4)
O4 0.070(3) 0.098(4) 0.076(3) 0.000 -0.037(3) 0.000
O5 0.090(3) 0.067(2) 0.074(2) -0.005(2) 0.010(2) 0.029(2)
O6 0.104(3) 0.098(3) 0.101(3) 0.047(3) 0.016(3) -0.018(3)
O7 0.057(3) 0.091(4) 0.090(4) 0.000 0.016(3) 0.000
O8 0.128(4) 0.089(3) 0.095(3) -0.040(3) -0.022(3) 0.026(3)
O9 0.088(5) 0.348(15) 0.063(4) 0.000 0.032(4) 0.000
O10 0.125(6) 0.184(8) 0.046(3) 0.000 -0.030(3) 0.000
C11 0.058(4) 0.058(4) 0.048(4) 0.000 -0.008(3) 0.000
C12 0.053(2) 0.052(3) 0.047(2) 0.004(2) -0.0029(19) 0.006(2)
C13 0.059(3) 0.063(3) 0.053(3) 0.013(2) -0.003(2) -0.001(2)
C14 0.067(5) 0.130(8) 0.048(4) 0.000 -0.007(4) 0.000
C15 0.073(3) 0.093(5) 0.050(3) -0.022(3) -0.008(2) 0.013(3)
C16 0.069(5) 0.184(11) 0.040(4) 0.000 0.009(4) 0.000
C17 0.061(4) 0.057(4) 0.044(3) 0.000 -0.009(3) 0.000

loop_
_atom_type_symbol
_atom_type_description
_atom_type_scat_dispersion_real
_atom_type_scat_dispersion_imag
_atom_type_scat_source
C C 0.0033 0.0016 'International Tables Vol C Tables 4.2.6.8 and 6.1.1.4'
H H 0.0000 0.0000 'International Tables Vol C Tables 4.2.6.8 and 6.1.1.4'
O O 0.0106 0.0060 'International Tables Vol C Tables 4.2.6.8 and 6.1.1.4'
Cr Cr 0.3209 0.6236 'International Tables Vol C Tables 4.2.6.8 and 6.1.1.4'
Sn Sn -0.6537 1.4246 'International Tables Vol C Tables 4.2.6.8 and 6.1.1.4'

loop_
_geom_angle_atom_site_label_1
_geom_angle_atom_site_label_2
_geom_angle_atom_site_label_3
_geom_angle
_geom_angle_site_symmetry_1
_geom_angle_site_symmetry_3
_geom_angle_publ_flag
O2 Sn1 O1 91.64(12) . 4_565 ?
O2 Sn1 O1 91.64(12) . . ?
O1 Sn1 O1 73.81(14) 4_565 . ?
O2 Sn1 Cr1 142.47(12) . . ?
O1 Sn1 Cr1 117.65(7) 4_565 . ?
O1 Sn1 Cr1 117.65(7) . . ?
O3 Sn2 O1 89.89(12) . . ?
O3 Sn2 O1 89.89(12) . 4_565 ?
O1 Sn2 O1 73.65(13) . 4_565 ?
O3 Sn2 Cr2 137.53(12) . . ?
O1 Sn2 Cr2 122.81(7) . . ?
O1 Sn2 Cr2 122.81(7) 4_565 . ?
C11 Cr1 C13 90.3(2) . . ?
C11 Cr1 C13 90.3(2) . 4_565 ?
C13 Cr1 C13 88.7(3) . 4_565 ?
C11 Cr1 C12 88.7(2) . 4_565 ?
C13 Cr1 C12 179.0(2) . 4_565 ?
C13 Cr1 C12 91.0(2) 4_565 4_565 ?
C11 Cr1 C12 88.7(2) . . ?
C13 Cr1 C12 91.0(2) . . ?
C13 Cr1 C12 179.0(2) 4_565 . ?
C12 Cr1 C12 89.3(3) 4_565 . ?
C11 Cr1 Sn1 176.3(2) . . ?
C13 Cr1 Sn1 92.31(14) . . ?
C13 Cr1 Sn1 92.31(14) 4_565 . ?
C12 Cr1 Sn1 88.69(13) 4_565 . ?
C12 Cr1 Sn1 88.69(13) . . ?
C14 Cr2 C16 90.2(4) . . ?
C14 Cr2 C15 86.86(15) . . ?
C16 Cr2 C15 87.88(18) . . ?
C14 Cr2 C15 86.86(15) . 4_565 ?
C16 Cr2 C15 87.88(18) . 4_565 ?
C15 Cr2 C15 172.4(3) . 4_565 ?
C14 Cr2 C17 88.6(3) . . ?
C16 Cr2 C17 178.9(3) . . ?
C15 Cr2 C17 92.06(18) . . ?
C15 Cr2 C17 92.06(18) 4_565 . ?
C14 Cr2 Sn2 175.9(3) . . ?
C16 Cr2 Sn2 93.9(2) . . ?
C15 Cr2 Sn2 93.28(15) . . ?
C15 Cr2 Sn2 93.28(15) 4_565 . ?
C17 Cr2 Sn2 87.24(19) . . ?
C1 O1 Sn1 126.7(2) . . ?
C1 O1 Sn2 127.8(2) . . ?
Sn1 O1 Sn2 105.24(11) . . ?
C5 O2 Sn1 133.8(4) . . ?
C9 O3 Sn2 130.1(4) . . ?
O1 C1 C2 108.5(3) . . ?
O1 C1 C4 107.1(4) . . ?
C2 C1 C4 110.2(4) . . ?
O1 C1 C3 107.7(4) . . ?
C2 C1 C3 109.8(4) . . ?
C4 C1 C3 113.3(4) . . ?
C6 C5 O2 110.6(8) . . ?
C6 C5 C8 113.6(8) . 4_565 ?
O2 C5 C8 110.6(5) . 4_565 ?
C6 C5 C8 113.6(8) . . ?
O2 C5 C8 110.6(5) . . ?
C8 C5 C8 97.3(14) 4_565 . ?
O3 C9 C10 109.1(4) . 4_565 ?
O3 C9 C10 109.1(4) . . ?
C10 C9 C10 109.1(8) 4_565 . ?
O3 C9 C7 107.1(5) . . ?
C10 C9 C7 111.2(4) 4_565 . ?
C10 C9 C7 111.2(4) . . ?
O4 C11 Cr1 178.5(7) . . ?
O5 C12 Cr1 177.2(4) . . ?
O6 C13 Cr1 177.6(5) . . ?
O10 C14 Cr2 178.8(8) . . ?
O8 C15 Cr2 175.4(5) . . ?
O9 C16 Cr2 177.7(7) . . ?
O7 C17 Cr2 176.8(6) . . ?

loop_
_geom_bond_atom_site_label_1
_geom_bond_atom_site_label_2
_geom_bond_distance
_geom_bond_site_symmetry_2
_geom_bond_publ_flag
Sn1 O2 1.964(4) . ?
Sn1 O1 2.106(2) 4_565 ?
Sn1 O1 2.106(2) . ?
Sn1 Cr1 2.5886(12) . ?
Sn2 O3 1.963(4) . ?
Sn2 O1 2.110(3) . ?
Sn2 O1 2.110(3) 4_565 ?
Sn2 Cr2 2.6222(12) . ?
Cr1 C11 1.860(6) . ?
Cr1 C13 1.888(5) . ?
Cr1 C13 1.888(5) 4_565 ?
Cr1 C12 1.892(5) 4_565 ?
Cr1 C12 1.892(5) . ?
Cr2 C14 1.851(7) . ?
Cr2 C16 1.885(9) . ?
Cr2 C15 1.898(7) . ?
Cr2 C15 1.898(7) 4_565 ?
Cr2 C17 1.907(7) . ?
O1 C1 1.464(5) . ?
O2 C5 1.421(7) . ?
O3 C9 1.432(7) . ?
C1 C2 1.509(6) . ?
C1 C4 1.517(6) . ?
C1 C3 1.524(7) . ?
C5 C6 1.293(14) . ?
C5 C8 1.437(11) 4_565 ?
C5 C8 1.437(11) . ?
C7 C9 1.511(10) . ?
C9 C10 1.495(8) 4_565 ?
C9 C10 1.495(8) . ?
O4 C11 1.141(8) . ?
O5 C12 1.140(5) . ?
O6 C13 1.139(6) . ?
O7 C17 1.131(8) . ?
O8 C15 1.139(8) . ?
O9 C16 1.143(10) . ?
O10 C14 1.141(9) . ?
